data_7207246
loop_
_publ_author_name
'Berger, Ricarda'
'Hauser, J\"urg'
'Labat, Ga\"el'
'Weber, Edwin'
'Hulliger, J\"urg'

_publ_section_title
;
 New symmetrically substituted 1,3,5-triazines as host compounds for
 channel-type inclusion formation
;
_journal_issue 3
_journal_name_full CrystEngComm
_journal_page_first 768
_journal_paper_doi 10.1039/c2ce06034e
_journal_volume 14
_journal_year 2012
_chemical_formula_moiety 'C39 H24 Br3 N3, 2(C9 H12)'
_chemical_formula_sum 'C57 H48 Br3 N3'
_chemical_formula_weight 1014.71
_chemical_name_systematic
;
?
;
_space_group_IT_number 2
_symmetry_cell_setting triclinic
_symmetry_space_group_name_Hall '-P 1'
_symmetry_space_group_name_H-M 'P -1'
_atom_sites_solution_hydrogens geom
_atom_sites_solution_primary direct
_atom_sites_solution_secondary difmap
_audit_creation_date 2011-03-07T19:26:25-00:00
_audit_creation_method 'WinGX routine CIF_UPDATE'
_cell_angle_alpha 67.429(3)
_cell_angle_beta 88.114(2)
_cell_angle_gamma 87.127(2)
_cell_formula_units_Z 2
_cell_length_a 3.86154(9)
_cell_length_b 22.1115(7)
_cell_length_c 27.1691(7)
_cell_measurement_reflns_used 17273
_cell_measurement_temperature 223(2)
_cell_measurement_theta_max 28.2511
_cell_measurement_theta_min 1.5055
_cell_volume 2139.20(11)
_computing_cell_refinement
;
CrysAlisPro, Oxford Diffraction Ltd.,
Version 1.171.34.44 (release 25-10-2010 CrysAlis171 .NET)
(compiled Oct 25 2010,18:11:34)
;
_computing_data_collection
;
CrysAlisPro, Oxford Diffraction Ltd.,
Version 1.171.34.44 (release 25-10-2010 CrysAlis171 .NET)
(compiled Oct 25 2010,18:11:34)
;
_computing_data_reduction
;
CrysAlisPro, Oxford Diffraction Ltd.,
Version 1.171.34.44 (release 25-10-2010 CrysAlis171 .NET)
(compiled Oct 25 2010,18:11:34)
;
_computing_structure_refinement 'SHELXL-97 (Sheldrick, 2008)'
_diffrn_ambient_temperature 223(2)
_diffrn_detector_area_resol_mean 16.0965
_diffrn_measured_fraction_theta_full 0.999
_diffrn_measured_fraction_theta_max 0.926
_diffrn_measurement_device_type 'SuperNova, Single source at offset), Eos'
_diffrn_measurement_method '\w scans'
_diffrn_orient_matrix_UB_11 -0.0176854
_diffrn_orient_matrix_UB_12 0.0030734
_diffrn_orient_matrix_UB_13 0.0250146
_diffrn_orient_matrix_UB_21 -0.0008073
_diffrn_orient_matrix_UB_22 0.0346181
_diffrn_orient_matrix_UB_23 -0.0130389
_diffrn_orient_matrix_UB_31 -0.1830806
_diffrn_orient_matrix_UB_32 0.0009694
_diffrn_orient_matrix_UB_33 -0.001938
_diffrn_radiation_monochromator mirror
_diffrn_radiation_source 'SuperNova (Mo) X-ray Source'
_diffrn_radiation_type MoK\a
_diffrn_radiation_wavelength 0.71073
_diffrn_reflns_av_R_equivalents 0.0955
_diffrn_reflns_av_unetI/netI 0.0674
_diffrn_reflns_limit_h_max 5
_diffrn_reflns_limit_h_min -4
_diffrn_reflns_limit_k_max 28
_diffrn_reflns_limit_k_min -27
_diffrn_reflns_limit_l_max 35
_diffrn_reflns_limit_l_min -35
_diffrn_reflns_number 99271
_diffrn_reflns_theta_full 26
_diffrn_reflns_theta_max 28.31
_diffrn_reflns_theta_min 1.51
_exptl_absorpt_coefficient_mu 2.874
_exptl_absorpt_correction_T_max 1
_exptl_absorpt_correction_T_min 0.52964
_exptl_absorpt_correction_type multi-scan
_exptl_absorpt_process_details
;
CrysAlisPro, Oxford Diffraction Ltd.,
Version 1.171.34.44 (release 25-10-2010 CrysAlis171 .NET)
(compiled Oct 25 2010,18:11:34)
Empirical absorption correction using spherical harmonics,
implemented in SCALE3 ABSPACK scaling algorithm.
;
_exptl_crystal_density_diffrn 1.575
_exptl_crystal_density_method 'not measured'
_exptl_crystal_F_000 1032
_exptl_crystal_size_max 0.446
_exptl_crystal_size_mid 0.1475
_exptl_crystal_size_min 0.0172
_platon_squeeze_details
;
;
_refine_diff_density_max 1.012
_refine_diff_density_min -1.385
_refine_diff_density_rms 0.192
_refine_ls_extinction_method none
_refine_ls_goodness_of_fit_ref 1.118
_refine_ls_hydrogen_treatment constr
_refine_ls_matrix_type full
_refine_ls_number_parameters 406
_refine_ls_number_reflns 9845
_refine_ls_number_restraints 0
_refine_ls_restrained_S_all 1.118
_refine_ls_R_factor_all 0.1685
_refine_ls_R_factor_gt 0.1229
_refine_ls_shift/su_max 0.001
_refine_ls_shift/su_mean 0
_refine_ls_structure_factor_coef Fsqd
_refine_ls_weighting_details 'calc w=1/[\s^2^(Fo^2^)+(0.1781P)^2^+11.5416P] where P=(Fo^2^+2Fc^2^)/3'
_refine_ls_weighting_scheme calc
_refine_ls_wR_factor_gt 0.3324
_refine_ls_wR_factor_ref 0.3607
_reflns_number_gt 6850
_reflns_number_total 9845
_reflns_threshold_expression >2\s(I)
_cod_data_source_file c2ce06034e.txt
_cod_data_source_block 10hu011
_cod_original_cell_volume 2139.20(10)
_cod_database_code 7207246

loop_
_symmetry_equiv_pos_as_xyz
'x, y, z'
'-x, -y, -z'

loop_
_atom_site_label
_atom_site_type_symbol
_atom_site_fract_x
_atom_site_fract_y
_atom_site_fract_z
_atom_site_U_iso_or_equiv
_atom_site_adp_type
_atom_site_occupancy
_atom_site_symmetry_multiplicity
_atom_site_calc_flag
_atom_site_refinement_flags
Br1 Br 1.5747(3) 0.23570(6) 1.02538(4) 0.0596(4) Uani 1 1 d .
Br2 Br -0.2189(3) 0.24653(7) 0.32897(4) 0.0716(4) Uani 1 1 d .
Br3 Br 1.0318(5) -0.61655(7) 0.93614(8) 0.1035(6) Uani 1 1 d .
C1 C 0.8675(17) -0.0126(3) 0.7903(2) 0.0201(13) Uani 1 1 d .
N1 N 0.7422(15) 0.0230(3) 0.7420(2) 0.0220(12) Uani 1 1 d .
C2 C 0.6329(17) -0.0129(4) 0.7157(3) 0.0237(14) Uani 1 1 d .
N2 N 0.6464(15) -0.0772(3) 0.7335(2) 0.0226(12) Uani 1 1 d .
C3 C 0.7801(17) -0.1077(3) 0.7820(3) 0.0222(14) Uani 1 1 d .
N3 N 0.8927(14) -0.0782(3) 0.8124(2) 0.0217(12) Uani 1 1 d .
C4 C 0.9868(17) 0.0230(3) 0.8224(2) 0.0206(13) Uani 1 1 d .
C5 C 1.1378(17) -0.0091(3) 0.8718(2) 0.0190(13) Uani 1 1 d .
H5 H 1.1758 -0.0543 0.8847 0.023 Uiso 1 1 calc R
C6 C 1.2316(17) 0.0249(3) 0.9017(2) 0.0200(13) Uani 1 1 d .
H6 H 1.3337 0.0022 0.9346 0.024 Uiso 1 1 calc R
C7 C 1.1785(16) 0.0923(3) 0.8844(2) 0.0190(13) Uani 1 1 d .
C8 C 1.0369(19) 0.1253(3) 0.8342(3) 0.0230(14) Uani 1 1 d .
H8 H 1.0078 0.1707 0.8209 0.028 Uiso 1 1 calc R
C9 C 0.939(2) 0.0913(4) 0.8038(3) 0.0283(15) Uani 1 1 d .
H9 H 0.8402 0.1141 0.7706 0.034 Uiso 1 1 calc R
C10 C 1.2746(16) 0.1280(3) 0.9182(2) 0.0188(13) Uani 1 1 d .
C11 C 1.2368(16) 0.0995(3) 0.9737(2) 0.0173(12) Uani 1 1 d .
H11 H 1.1486 0.0579 0.9896 0.021 Uiso 1 1 calc R
C12 C 1.3295(18) 0.1327(4) 1.0051(3) 0.0246(14) Uani 1 1 d .
H12 H 1.3084 0.1126 1.042 0.03 Uiso 1 1 calc R
C13 C 1.4494(16) 0.1934(3) 0.9829(3) 0.0198(13) Uani 1 1 d .
C14 C 1.4883(18) 0.2244(3) 0.9282(3) 0.0226(14) Uani 1 1 d .
H14 H 1.573 0.2663 0.9131 0.027 Uiso 1 1 calc R
C15 C 1.3988(18) 0.1918(3) 0.8963(3) 0.0233(14) Uani 1 1 d .
H15 H 1.4214 0.2126 0.8595 0.028 Uiso 1 1 calc R
C16 C 0.4982(17) 0.0244(3) 0.6609(2) 0.0218(14) Uani 1 1 d .
C17 C 0.494(2) 0.0914(4) 0.6387(3) 0.0280(15) Uani 1 1 d .
H17 H 0.5715 0.1142 0.6585 0.034 Uiso 1 1 calc R
C18 C 0.378(2) 0.1260(4) 0.5875(3) 0.0294(16) Uani 1 1 d .
H18 H 0.3775 0.1715 0.5737 0.035 Uiso 1 1 calc R
C19 C 0.2623(18) 0.0941(3) 0.5565(2) 0.0218(14) Uani 1 1 d .
C20 C 0.2573(17) 0.0249(3) 0.5798(2) 0.0199(13) Uani 1 1 d .
H20 H 0.177 0.0019 0.5604 0.024 Uiso 1 1 calc R
C21 C 0.3717(17) -0.0087(3) 0.6313(3) 0.0214(13) Uani 1 1 d .
H21 H 0.364 -0.0542 0.6464 0.026 Uiso 1 1 calc R
C22 C 0.1406(18) 0.1309(3) 0.5016(3) 0.0233(14) Uani 1 1 d .
C23 C -0.023(2) 0.1923(4) 0.4867(3) 0.0286(16) Uani 1 1 d .
H23 H -0.0645 0.2102 0.5123 0.034 Uiso 1 1 calc R
C24 C -0.126(2) 0.2277(4) 0.4349(3) 0.0324(17) Uani 1 1 d .
H24 H -0.2293 0.2695 0.4251 0.039 Uiso 1 1 calc R
C25 C -0.0691(18) 0.1985(4) 0.3977(3) 0.0264(15) Uani 1 1 d .
C26 C 0.0880(18) 0.1390(4) 0.4106(3) 0.0267(15) Uani 1 1 d .
H26 H 0.1268 0.1211 0.3849 0.032 Uiso 1 1 calc R
C27 C 0.1905(18) 0.1050(4) 0.4621(3) 0.0258(14) Uani 1 1 d .
H27 H 0.2962 0.0635 0.4712 0.031 Uiso 1 1 calc R
C28 C 0.8026(18) -0.1814(3) 0.8047(3) 0.0239(14) Uani 1 1 d .
C29 C 0.704(2) -0.2156(4) 0.7742(3) 0.0306(16) Uani 1 1 d .
H29 H 0.6197 -0.1931 0.74 0.037 Uiso 1 1 calc R
C30 C 0.731(2) -0.2827(4) 0.7950(3) 0.0298(16) Uani 1 1 d .
H30 H 0.6682 -0.3051 0.7741 0.036 Uiso 1 1 calc R
C31 C 0.8505(17) -0.3186(3) 0.8462(2) 0.0219(13) Uani 1 1 d .
C32 C 0.9422(19) -0.2828(4) 0.8761(3) 0.0283(15) Uani 1 1 d .
H32 H 1.0188 -0.3053 0.9107 0.034 Uiso 1 1 calc R
C33 C 0.9232(19) -0.2161(4) 0.8561(3) 0.0257(15) Uani 1 1 d .
H33 H 0.9905 -0.1937 0.8768 0.031 Uiso 1 1 calc R
C34 C 0.8848(18) -0.3902(4) 0.8673(3) 0.0250(14) Uani 1 1 d .
C35 C 1.020(2) -0.4231(4) 0.8362(3) 0.0341(17) Uani 1 1 d .
H35 H 1.0822 -0.399 0.801 0.041 Uiso 1 1 calc R
C36 C 1.066(2) -0.4901(4) 0.8557(4) 0.047(2) Uani 1 1 d .
H36 H 1.1631 -0.5109 0.8343 0.056 Uiso 1 1 calc R
C37 C 0.965(2) -0.5260(4) 0.9076(4) 0.044(2) Uani 1 1 d .
C38 C 0.825(2) -0.4960(5) 0.9391(4) 0.044(2) Uani 1 1 d .
H38 H 0.7544 -0.5204 0.9739 0.053 Uiso 1 1 calc R
C39 C 0.7893(19) -0.4291(4) 0.9188(3) 0.0336(17) Uani 1 1 d .
H39 H 0.6961 -0.4087 0.9408 0.04 Uiso 1 1 calc R

loop_
_atom_site_aniso_label
_atom_site_aniso_U_11
_atom_site_aniso_U_22
_atom_site_aniso_U_33
_atom_site_aniso_U_23
_atom_site_aniso_U_13
_atom_site_aniso_U_12
Br1 0.0594(7) 0.0717(7) 0.0627(7) -0.0417(6) -0.0085(5) -0.0035(5)
Br2 0.0610(8) 0.1051(10) 0.0356(5) -0.0108(5) -0.0096(5) -0.0106(6)
Br3 0.0985(12) 0.0486(7) 0.1433(15) -0.0142(8) -0.0105(10) 0.0019(7)
C1 0.015(3) 0.033(3) 0.014(3) -0.011(3) 0.002(2) -0.004(3)
N1 0.024(3) 0.026(3) 0.016(2) -0.007(2) -0.007(2) 0.001(2)
C2 0.012(3) 0.039(4) 0.025(3) -0.018(3) -0.004(3) 0.002(3)
N2 0.020(3) 0.030(3) 0.018(3) -0.010(2) -0.005(2) -0.003(2)
C3 0.012(3) 0.036(4) 0.022(3) -0.016(3) 0.002(2) -0.005(3)
N3 0.018(3) 0.032(3) 0.016(2) -0.009(2) -0.003(2) -0.002(2)
C4 0.015(3) 0.036(4) 0.017(3) -0.016(3) -0.003(2) 0.000(3)
C5 0.019(3) 0.023(3) 0.019(3) -0.012(2) -0.002(2) -0.006(2)
C6 0.017(3) 0.027(3) 0.017(3) -0.009(3) -0.003(2) -0.003(3)
C7 0.014(3) 0.027(3) 0.017(3) -0.010(3) -0.001(2) -0.003(2)
C8 0.030(4) 0.021(3) 0.020(3) -0.008(2) -0.007(3) -0.002(3)
C9 0.032(4) 0.034(4) 0.021(3) -0.013(3) -0.008(3) 0.002(3)
C10 0.015(3) 0.026(3) 0.018(3) -0.011(2) -0.006(2) 0.004(2)
C11 0.016(3) 0.024(3) 0.014(3) -0.009(2) 0.002(2) -0.004(2)
C12 0.020(4) 0.037(4) 0.022(3) -0.018(3) -0.004(3) 0.003(3)
C13 0.013(3) 0.028(3) 0.030(3) -0.025(3) -0.007(3) 0.004(2)
C14 0.023(4) 0.021(3) 0.027(3) -0.012(3) 0.004(3) -0.004(3)
C15 0.029(4) 0.017(3) 0.020(3) -0.002(2) 0.001(3) -0.010(3)
C16 0.018(3) 0.035(4) 0.017(3) -0.016(3) -0.007(2) 0.005(3)
C17 0.035(4) 0.034(4) 0.017(3) -0.013(3) -0.003(3) -0.004(3)
C18 0.037(4) 0.033(4) 0.021(3) -0.014(3) -0.006(3) -0.001(3)
C19 0.021(3) 0.033(4) 0.019(3) -0.018(3) -0.006(3) 0.003(3)
C20 0.015(3) 0.032(3) 0.017(3) -0.014(3) 0.002(2) -0.004(3)
C21 0.014(3) 0.028(3) 0.023(3) -0.011(3) -0.003(2) 0.001(3)
C22 0.017(3) 0.030(3) 0.024(3) -0.012(3) 0.002(3) -0.004(3)
C23 0.030(4) 0.041(4) 0.017(3) -0.015(3) -0.002(3) 0.006(3)
C24 0.031(4) 0.035(4) 0.025(3) -0.005(3) -0.006(3) 0.004(3)
C25 0.015(3) 0.042(4) 0.015(3) -0.002(3) -0.003(2) -0.006(3)
C26 0.022(4) 0.044(4) 0.017(3) -0.014(3) -0.002(3) -0.005(3)
C27 0.020(4) 0.037(4) 0.022(3) -0.014(3) 0.002(3) -0.002(3)
C28 0.023(4) 0.032(4) 0.020(3) -0.014(3) -0.003(3) -0.001(3)
C29 0.038(4) 0.040(4) 0.019(3) -0.017(3) -0.007(3) -0.009(3)
C30 0.033(4) 0.037(4) 0.024(3) -0.016(3) -0.005(3) -0.006(3)
C31 0.012(3) 0.034(4) 0.017(3) -0.008(3) 0.001(2) 0.000(3)
C32 0.029(4) 0.042(4) 0.015(3) -0.011(3) -0.007(3) 0.002(3)
C33 0.027(4) 0.036(4) 0.016(3) -0.013(3) -0.006(3) 0.003(3)
C34 0.015(3) 0.035(4) 0.025(3) -0.011(3) -0.005(3) -0.002(3)
C35 0.035(4) 0.037(4) 0.035(4) -0.018(3) 0.002(3) -0.007(3)
C36 0.037(5) 0.040(5) 0.072(6) -0.030(5) 0.000(4) -0.005(4)
C37 0.023(4) 0.023(4) 0.076(6) -0.007(4) -0.010(4) -0.002(3)
C38 0.027(4) 0.046(5) 0.046(5) -0.003(4) -0.005(4) 0.000(4)
C39 0.018(4) 0.050(5) 0.033(4) -0.017(4) -0.002(3) 0.003(3)

loop_
_atom_type_symbol
_atom_type_description
_atom_type_scat_dispersion_real
_atom_type_scat_dispersion_imag
_atom_type_scat_source
C C 0.0033 0.0016 'International Tables Vol C Tables 4.2.6.8 and 6.1.1.4'
H H 0 0 'International Tables Vol C Tables 4.2.6.8 and 6.1.1.4'
N N 0.0061 0.0033 'International Tables Vol C Tables 4.2.6.8 and 6.1.1.4'
Br Br -0.2901 2.4595 'International Tables Vol C Tables 4.2.6.8 and 6.1.1.4'

loop_
_geom_angle_atom_site_label_1
_geom_angle_atom_site_label_2
_geom_angle_atom_site_label_3
_geom_angle
N1 C1 N3 125.5(6)
N1 C1 C4 117.6(6)
N3 C1 C4 116.9(5)
C2 N1 C1 114.2(6)
N2 C2 N1 125.4(6)
N2 C2 C16 118.1(6)
N1 C2 C16 116.4(6)
C2 N2 C3 115.4(6)
N3 C3 N2 125.2(6)
N3 C3 C28 116.8(6)
N2 C3 C28 118.0(6)
C3 N3 C1 114.4(5)
C5 C4 C9 117.9(6)
C5 C4 C1 122.2(6)
C9 C4 C1 119.9(6)
C6 C5 C4 120.9(6)
C6 C5 H5 119.5
C4 C5 H5 119.5
C5 C6 C7 121.8(6)
C5 C6 H6 119.1
C7 C6 H6 119.1
C8 C7 C6 117.8(6)
C8 C7 C10 121.3(6)
C6 C7 C10 120.9(5)
C9 C8 C7 120.8(6)
C9 C8 H8 119.6
C7 C8 H8 119.6
C8 C9 C4 120.7(6)
C8 C9 H9 119.7
C4 C9 H9 119.7
C11 C10 C15 117.1(6)
C11 C10 C7 120.7(6)
C15 C10 C7 122.2(6)
C12 C11 C10 120.6(6)
C12 C11 H11 119.7
C10 C11 H11 119.7
C13 C12 C11 120.7(6)
C13 C12 H12 119.6
C11 C12 H12 119.6
C12 C13 C14 121.2(6)
C12 C13 Br1 119.8(5)
C14 C13 Br1 119.0(5)
C13 C14 C15 118.8(6)
C13 C14 H14 120.6
C15 C14 H14 120.6
C14 C15 C10 121.6(6)
C14 C15 H15 119.2
C10 C15 H15 119.2
C17 C16 C21 118.4(6)
C17 C16 C2 121.3(6)
C21 C16 C2 120.3(6)
C16 C17 C18 121.5(6)
C16 C17 H17 119.3
C18 C17 H17 119.3
C17 C18 C19 121.3(7)
C17 C18 H18 119.4
C19 C18 H18 119.4
C18 C19 C20 117.5(6)
C18 C19 C22 121.5(6)
C20 C19 C22 121.0(6)
C21 C20 C19 120.2(6)
C21 C20 H20 119.9
C19 C20 H20 119.9
C20 C21 C16 121.1(6)
C20 C21 H21 119.5
C16 C21 H21 119.5
C23 C22 C27 117.2(6)
C23 C22 C19 121.8(6)
C27 C22 C19 120.9(6)
C24 C23 C22 121.9(7)
C24 C23 H23 119.1
C22 C23 H23 119.1
C23 C24 C25 117.7(7)
C23 C24 H24 121.2
C25 C24 H24 121.2
C26 C25 C24 122.2(6)
C26 C25 Br2 121.2(5)
C24 C25 Br2 116.6(6)
C25 C26 C27 119.1(7)
C25 C26 H26 120.4
C27 C26 H26 120.4
C26 C27 C22 121.9(7)
C26 C27 H27 119
C22 C27 H27 119
C33 C28 C29 119.3(7)
C33 C28 C3 120.7(6)
C29 C28 C3 120.0(6)
C30 C29 C28 119.4(6)
C30 C29 H29 120.3
C28 C29 H29 120.3
C29 C30 C31 122.4(6)
C29 C30 H30 118.8
C31 C30 H30 118.8
C30 C31 C32 116.7(7)
C30 C31 C34 121.6(6)
C32 C31 C34 121.7(6)
C33 C32 C31 122.1(6)
C33 C32 H32 118.9
C31 C32 H32 118.9
C32 C33 C28 120.0(6)
C32 C33 H33 120
C28 C33 H33 120
C39 C34 C35 115.9(7)
C39 C34 C31 122.8(7)
C35 C34 C31 121.2(6)
C36 C35 C34 122.2(8)
C36 C35 H35 118.9
C34 C35 H35 118.9
C35 C36 C37 118.9(9)
C35 C36 H36 120.6
C37 C36 H36 120.6
C38 C37 C36 120.9(8)
C38 C37 Br3 118.7(7)
C36 C37 Br3 120.4(8)
C39 C38 C37 118.8(8)
C39 C38 H38 120.6
C37 C38 H38 120.6
C38 C39 C34 123.3(8)
C38 C39 H39 118.4
C34 C39 H39 118.4

loop_
_geom_bond_atom_site_label_1
_geom_bond_atom_site_label_2
_geom_bond_distance
Br1 C13 1.831(6)
Br2 C25 1.854(6)
Br3 C37 1.855(8)
C1 N1 1.337(8)
C1 N3 1.340(9)
C1 C4 1.476(8)
N1 C2 1.343(8)
C2 N2 1.314(9)
C2 C16 1.494(9)
N2 C3 1.335(8)
C3 N3 1.330(8)
C3 C28 1.503(10)
C4 C5 1.387(9)
C4 C9 1.401(10)
C5 C6 1.369(8)
C5 H5 0.93
C6 C7 1.385(9)
C6 H6 0.93
C7 C8 1.392(9)
C7 C10 1.488(8)
C8 C9 1.383(9)
C8 H8 0.93
C9 H9 0.93
C10 C11 1.399(8)
C10 C15 1.406(9)
C11 C12 1.387(9)
C11 H11 0.93
C12 C13 1.343(10)
C12 H12 0.93
C13 C14 1.383(9)
C14 C15 1.383(9)
C14 H14 0.93
C15 H15 0.93
C16 C17 1.367(10)
C16 C21 1.392(9)
C17 C18 1.382(9)
C17 H17 0.93
C18 C19 1.386(9)
C18 H18 0.93
C19 C20 1.416(10)
C19 C22 1.479(9)
C20 C21 1.384(9)
C20 H20 0.93
C21 H21 0.93
C22 C23 1.383(10)
C22 C27 1.399(9)
C23 C24 1.383(10)
C23 H23 0.93
C24 C25 1.400(11)
C24 H24 0.93
C25 C26 1.342(11)
C26 C27 1.372(9)
C26 H26 0.93
C27 H27 0.93
C28 C33 1.394(9)
C28 C29 1.389(9)
C29 C30 1.371(11)
C29 H29 0.93
C30 C31 1.391(9)
C30 H30 0.93
C31 C32 1.396(10)
C31 C34 1.464(10)
C32 C33 1.360(10)
C32 H32 0.93
C33 H33 0.93
C34 C39 1.381(10)
C34 C35 1.385(11)
C35 C36 1.372(12)
C35 H35 0.93
C36 C37 1.380(14)
C36 H36 0.93
C37 C38 1.357(14)
C38 C39 1.367(12)
C38 H38 0.93
C39 H39 0.93

loop_
_geom_torsion_atom_site_label_1
_geom_torsion_atom_site_label_2
_geom_torsion_atom_site_label_3
_geom_torsion_atom_site_label_4
_geom_torsion
N3 C1 N1 C2 0.9(10)
C4 C1 N1 C2 -178.8(6)
C1 N1 C2 N2 -1.0(10)
C1 N1 C2 C16 -178.6(6)
N1 C2 N2 C3 0.3(10)
C16 C2 N2 C3 177.8(6)
C2 N2 C3 N3 0.8(10)
C2 N2 C3 C28 180.0(6)
N2 C3 N3 C1 -0.9(10)
C28 C3 N3 C1 179.9(6)
N1 C1 N3 C3 0.0(10)
C4 C1 N3 C3 179.7(6)
N1 C1 C4 C5 -176.5(6)
N3 C1 C4 C5 3.8(9)
N1 C1 C4 C9 5.5(9)
N3 C1 C4 C9 -174.2(6)
C9 C4 C5 C6 1.1(10)
C1 C4 C5 C6 -177.0(6)
C4 C5 C6 C7 0.4(10)
C5 C6 C7 C8 -2.3(10)
C5 C6 C7 C10 178.5(6)
C6 C7 C8 C9 2.8(10)
C10 C7 C8 C9 -178.0(7)
C7 C8 C9 C4 -1.4(11)
C5 C4 C9 C8 -0.6(11)
C1 C4 C9 C8 177.5(7)
C8 C7 C10 C11 145.3(7)
C6 C7 C10 C11 -35.5(9)
C8 C7 C10 C15 -33.2(10)
C6 C7 C10 C15 145.9(7)
C15 C10 C11 C12 -2.0(10)
C7 C10 C11 C12 179.4(6)
C10 C11 C12 C13 1.6(10)
C11 C12 C13 C14 -0.8(10)
C11 C12 C13 Br1 -179.3(5)
C12 C13 C14 C15 0.4(10)
Br1 C13 C14 C15 178.9(5)
C13 C14 C15 C10 -0.9(11)
C11 C10 C15 C14 1.6(10)
C7 C10 C15 C14 -179.8(6)
N2 C2 C16 C17 -176.4(7)
N1 C2 C16 C17 1.3(10)
N2 C2 C16 C21 3.8(10)
N1 C2 C16 C21 -178.4(6)
C21 C16 C17 C18 -1.9(11)
C2 C16 C17 C18 178.3(7)
C16 C17 C18 C19 -0.4(12)
C17 C18 C19 C20 1.9(11)
C17 C18 C19 C22 -179.5(7)
C18 C19 C20 C21 -1.3(10)
C22 C19 C20 C21 -179.9(6)
C19 C20 C21 C16 -1.0(10)
C17 C16 C21 C20 2.6(10)
C2 C16 C21 C20 -177.7(6)
C18 C19 C22 C23 -32.1(11)
C20 C19 C22 C23 146.4(7)
C18 C19 C22 C27 147.1(7)
C20 C19 C22 C27 -34.3(10)
C27 C22 C23 C24 -1.6(11)
C19 C22 C23 C24 177.7(7)
C22 C23 C24 C25 1.9(12)
C23 C24 C25 C26 -1.8(11)
C23 C24 C25 Br2 178.7(6)
C24 C25 C26 C27 1.3(11)
Br2 C25 C26 C27 -179.2(5)
C25 C26 C27 C22 -0.9(11)
C23 C22 C27 C26 1.1(10)
C19 C22 C27 C26 -178.2(7)
N3 C3 C28 C33 2.5(10)
N2 C3 C28 C33 -176.7(6)
N3 C3 C28 C29 -177.2(7)
N2 C3 C28 C29 3.6(10)
C33 C28 C29 C30 -0.9(11)
C3 C28 C29 C30 178.8(7)
C28 C29 C30 C31 1.0(12)
C29 C30 C31 C32 0.0(11)
C29 C30 C31 C34 -178.7(7)
C30 C31 C32 C33 -1.2(11)
C34 C31 C32 C33 177.6(7)
C31 C32 C33 C28 1.3(11)
C29 C28 C33 C32 -0.2(11)
C3 C28 C33 C32 -179.9(6)
C30 C31 C34 C39 -138.4(8)
C32 C31 C34 C39 43.0(10)
C30 C31 C34 C35 42.3(10)
C32 C31 C34 C35 -136.4(8)
C39 C34 C35 C36 -1.7(11)
C31 C34 C35 C36 177.7(7)
C34 C35 C36 C37 1.7(13)
C35 C36 C37 C38 -0.3(13)
C35 C36 C37 Br3 -178.5(6)
C36 C37 C38 C39 -1.0(13)
Br3 C37 C38 C39 177.3(6)
C37 C38 C39 C34 0.9(13)
C35 C34 C39 C38 0.4(11)
C31 C34 C39 C38 -179.0(7)

loop_
_platon_squeeze_void_nr
_platon_squeeze_void_average_x
_platon_squeeze_void_average_y
_platon_squeeze_void_average_z
_platon_squeeze_void_volume
_platon_squeeze_void_count_electrons
_platon_squeeze_void_content
1 -0.238 0.500 0.500 707 133 ' '
